data_4117245
loop_
_publ_author_name
'Nandhini Ponnuswamy'
'G. Dan Panto\,s'
'Maarten M. J. Smulders'
'Jeremy K. M. Sanders'

_publ_section_title
;
 Thermodynamics of Supramolecular Naphthalenediimide Nanotube Formation:
 The Influence of Solvents, Side Chains, and Guest Templates
;
_journal_name_full 'Journal of the American Chemical Society'
_journal_page_first 566
_journal_page_last 573
_journal_paper_doi 10.1021/ja2088647
_journal_volume 134
_journal_year 2012
_chemical_absolute_configuration
;
 3635 Friedel pairs were averaged for the refinement (Flack
 parameter is 0.16 when pairs not averaged).
;
_chemical_formula_moiety 'C58 H42 N2 O8 S2, C H4 O'
_chemical_formula_sum 'C59 H46 N2 O9 S2'
_chemical_formula_weight 991.10
_chemical_name_systematic
; 
 ? 
;
_space_group_IT_number 4
_symmetry_cell_setting monoclinic
_symmetry_space_group_name_Hall 'P 2yb'
_symmetry_space_group_name_H-M 'P 1 21 1'
_atom_sites_solution_hydrogens geom
_atom_sites_solution_primary direct
_atom_sites_solution_secondary difmap
_audit_creation_method SHELXL-97
_cell_angle_alpha 90.00
_cell_angle_beta 108.6480(10)
_cell_angle_gamma 90.00
_cell_formula_units_Z 2
_cell_length_a 17.2326(4)
_cell_length_b 7.6970(2)
_cell_length_c 20.4782(6)
_cell_measurement_reflns_used 31715
_cell_measurement_temperature 120(2)
_cell_measurement_theta_max 25.35
_cell_measurement_theta_min 1.02
_cell_volume 2573.62(12)
_computing_cell_refinement 'HKL Scalepack (Otwinowski & Minor 1997)'
_computing_data_collection 'Collect (Nonius B.V. 1998)'
_computing_data_reduction
;
 HKL Denzo and Scalepack (Otwinowski & Minor 1997)
;
_computing_publication_material 'SHELXL-97 (Sheldrick 1997)'
_computing_structure_refinement 'SHELXL-97 (Sheldrick 1997)'
_computing_structure_solution 'SIR-92 (Altomare et al. 1994)'
_diffrn_ambient_temperature 120(2)
_diffrn_measured_fraction_theta_full 0.993
_diffrn_measured_fraction_theta_max 0.993
_diffrn_measurement_device_type 'Nonius Kappa CCD'
_diffrn_measurement_method 'Thin slice \w and \f scans'
_diffrn_radiation_source 'fine-focus sealed tube'
_diffrn_radiation_type MoK\a
_diffrn_radiation_wavelength 0.71073
_diffrn_reflns_av_R_equivalents 0.0879
_diffrn_reflns_av_sigmaI/netI 0.0852
_diffrn_reflns_limit_h_max 19
_diffrn_reflns_limit_h_min -20
_diffrn_reflns_limit_k_max 8
_diffrn_reflns_limit_k_min -9
_diffrn_reflns_limit_l_max 24
_diffrn_reflns_limit_l_min -23
_diffrn_reflns_number 19066
_diffrn_reflns_theta_full 25.36
_diffrn_reflns_theta_max 25.36
_diffrn_reflns_theta_min 1.05
_exptl_absorpt_coefficient_mu 0.163
_exptl_absorpt_correction_T_max 1.012
_exptl_absorpt_correction_T_min 0.882
_exptl_absorpt_correction_type multi-scan
_exptl_absorpt_process_details
;
multi-scan from symmetry-related measurements 
 Sortav (Blessing 1995)
;
_exptl_crystal_colour colourless
_exptl_crystal_density_diffrn 1.279
_exptl_crystal_description block
_exptl_crystal_F_000 1036
_exptl_crystal_size_max 0.25
_exptl_crystal_size_mid 0.07
_exptl_crystal_size_min 0.02
_refine_diff_density_max 1.294
_refine_diff_density_min -0.457
_refine_diff_density_rms 0.132
_refine_ls_abs_structure_details 'Flack H D (1983), Acta Cryst. A39, 876-881'
_refine_ls_abs_structure_Flack 0.2(2)
_refine_ls_extinction_method none
_refine_ls_goodness_of_fit_ref 1.095
_refine_ls_hydrogen_treatment constr
_refine_ls_matrix_type full
_refine_ls_number_parameters 650
_refine_ls_number_reflns 5066
_refine_ls_number_restraints 1
_refine_ls_restrained_S_all 1.095
_refine_ls_R_factor_all 0.1344
_refine_ls_R_factor_gt 0.0894
_refine_ls_shift/su_max 0.000
_refine_ls_shift/su_mean 0.000
_refine_ls_structure_factor_coef Fsqd
_refine_ls_weighting_details 'calc w=1/[\s^2^(Fo^2^)+(0.1595P)^2^+2.3080P] where P=(Fo^2^+2Fc^2^)/3'
_refine_ls_weighting_scheme calc
_refine_ls_wR_factor_gt 0.2312
_refine_ls_wR_factor_ref 0.2657
_reflns_number_gt 3564
_reflns_number_total 5066
_reflns_threshold_expression >2sigma(I)
_cod_data_source_file ja2088647_si_002.cif
_cod_data_source_block js0616
_cod_original_cell_volume 2573.61(12)
_cod_database_code 4117245

loop_
_symmetry_equiv_pos_as_xyz
'x, y, z'
'-x, y+1/2, -z'

loop_
_atom_site_label
_atom_site_type_symbol
_atom_site_fract_x
_atom_site_fract_y
_atom_site_fract_z
_atom_site_U_iso_or_equiv
_atom_site_adp_type
_atom_site_occupancy
_atom_site_symmetry_multiplicity
_atom_site_calc_flag
_atom_site_refinement_flags
_atom_site_disorder_assembly
_atom_site_disorder_group
N1 N -0.2321(4) 0.3603(10) 0.6372(4) 0.0381(17) Uani 1 1 d . . .
O1 O -0.2884(4) 0.6245(9) 0.6128(4) 0.0551(18) Uani 1 1 d . . .
C1 C -0.2302(5) 0.5323(13) 0.6167(5) 0.043(2) Uani 1 1 d . . .
N2 N 0.1319(4) 0.6815(10) 0.5950(3) 0.0368(17) Uani 1 1 d . . .
O2 O 0.0654(4) 0.9337(9) 0.5504(3) 0.0477(17) Uani 1 1 d . . .
C2 C -0.1569(5) 0.5912(12) 0.6009(5) 0.0367(19) Uani 1 1 d . . .
O3 O 0.1915(4) 0.4181(9) 0.6206(3) 0.0463(16) Uani 1 1 d . . .
C3 C -0.1551(5) 0.7585(13) 0.5764(4) 0.041(2) Uani 1 1 d . . .
H3 H -0.2016 0.8318 0.5680 0.049 Uiso 1 1 calc R . .
O4 O -0.1717(4) 0.0947(9) 0.6662(3) 0.0444(15) Uani 1 1 d . . .
C4 C -0.0837(5) 0.8197(14) 0.5641(5) 0.045(2) Uani 1 1 d . . .
H4 H -0.0826 0.9328 0.5458 0.054 Uiso 1 1 calc R . .
C5 C -0.0154(5) 0.7137(11) 0.5787(4) 0.039(2) Uani 1 1 d . . .
C6 C 0.0615(5) 0.7894(12) 0.5714(4) 0.039(2) Uani 1 1 d . . .
C7 C 0.1299(5) 0.5052(13) 0.6117(4) 0.039(2) Uani 1 1 d . . .
C8 C 0.0526(5) 0.4375(12) 0.6193(4) 0.036(2) Uani 1 1 d . . .
C9 C 0.0510(5) 0.2709(12) 0.6429(4) 0.038(2) Uani 1 1 d . . .
H9 H 0.0982 0.1994 0.6521 0.046 Uiso 1 1 calc R . .
C10 C -0.0209(5) 0.2051(12) 0.6537(4) 0.039(2) Uani 1 1 d . . .
H10 H -0.0214 0.0916 0.6717 0.047 Uiso 1 1 calc R . .
C11 C -0.0905(5) 0.3091(11) 0.6375(4) 0.0330(19) Uani 1 1 d . . .
C12 C -0.1655(5) 0.2408(12) 0.6487(4) 0.0372(19) Uani 1 1 d . . .
C13 C -0.0886(5) 0.4816(12) 0.6139(4) 0.0357(19) Uani 1 1 d . . .
C14 C -0.0167(5) 0.5460(11) 0.6034(4) 0.0330(18) Uani 1 1 d . . .
O1' O -0.3708(5) 0.3305(13) 0.5270(4) 0.079(2) Uani 1 1 d . . .
S1' S -0.26393(14) 0.2586(3) 0.79240(13) 0.0465(6) Uani 1 1 d . . .
C1' C -0.3804(6) 0.3298(19) 0.5856(6) 0.060(3) Uani 1 1 d . . .
O2' O -0.4486(5) 0.358(3) 0.5965(6) 0.132(5) Uani 1 1 d . . .
C2' C -0.3062(5) 0.3016(14) 0.6498(5) 0.047(2) Uani 1 1 d . . .
H2' H -0.3005 0.1730 0.6568 0.057 Uiso 1 1 calc R . .
C3' C -0.3171(6) 0.3766(17) 0.7156(5) 0.057(3) Uani 1 1 d . . .
H3'A H -0.3762 0.3783 0.7103 0.068 Uiso 1 1 calc R . .
H3'B H -0.2974 0.4982 0.7209 0.068 Uiso 1 1 calc R . .
C4' C -0.2201(5) 0.4321(13) 0.8563(5) 0.041(2) Uani 1 1 d . . .
C5' C -0.1696(6) 0.5562(14) 0.8261(5) 0.043(2) Uani 1 1 d . . .
C6' C -0.1057(5) 0.4793(14) 0.8055(5) 0.044(2) Uani 1 1 d . . .
H6' H -0.0964 0.3576 0.8097 0.053 Uiso 1 1 calc R . .
C7' C -0.0578(6) 0.5839(13) 0.7792(5) 0.043(2) Uani 1 1 d . . .
H7' H -0.0151 0.5336 0.7655 0.051 Uiso 1 1 calc R . .
C8' C -0.0713(7) 0.7606(16) 0.7726(5) 0.056(3) Uani 1 1 d . . .
H8' H -0.0384 0.8318 0.7541 0.068 Uiso 1 1 calc R . .
C9' C -0.1323(6) 0.8323(18) 0.7929(5) 0.058(3) Uani 1 1 d . . .
H9' H -0.1415 0.9541 0.7886 0.069 Uiso 1 1 calc R . .
C10' C -0.1803(6) 0.7312(14) 0.8192(5) 0.052(3) Uani 1 1 d . . .
H10' H -0.2222 0.7844 0.8330 0.062 Uiso 1 1 calc R . .
C11' C -0.1693(5) 0.3291(13) 0.9206(5) 0.042(2) Uani 1 1 d . . .
C12' C -0.0877(5) 0.3654(13) 0.9549(5) 0.044(2) Uani 1 1 d . . .
H12' H -0.0605 0.4499 0.9363 0.053 Uiso 1 1 calc R . .
C13' C -0.0452(6) 0.2826(14) 1.0149(5) 0.051(3) Uani 1 1 d . . .
H13' H 0.0105 0.3109 1.0380 0.062 Uiso 1 1 calc R . .
C14' C -0.0845(7) 0.1566(16) 1.0416(6) 0.061(3) Uani 1 1 d . . .
H14' H -0.0555 0.0971 1.0828 0.073 Uiso 1 1 calc R . .
C15' C -0.1652(7) 0.1183(15) 1.0081(6) 0.058(3) Uani 1 1 d . . .
H15' H -0.1922 0.0323 1.0262 0.070 Uiso 1 1 calc R . .
C16' C -0.2074(7) 0.2045(15) 0.9482(6) 0.058(3) Uani 1 1 d . . .
H16' H -0.2634 0.1778 0.9256 0.069 Uiso 1 1 calc R . .
C17' C -0.2849(6) 0.5335(14) 0.8780(5) 0.047(2) Uani 1 1 d . . .
C18' C -0.2594(6) 0.6411(13) 0.9360(5) 0.046(2) Uani 1 1 d . . .
H18' H -0.2028 0.6511 0.9611 0.055 Uiso 1 1 calc R . .
C19' C -0.3158(7) 0.7322(16) 0.9569(6) 0.059(3) Uani 1 1 d . . .
H19' H -0.2972 0.8040 0.9966 0.070 Uiso 1 1 calc R . .
C20' C -0.3992(7) 0.7228(16) 0.9217(6) 0.061(3) Uani 1 1 d . . .
H20' H -0.4370 0.7915 0.9356 0.073 Uiso 1 1 calc R . .
C21' C -0.4254(7) 0.6142(19) 0.8675(6) 0.069(3) Uani 1 1 d . . .
H21' H -0.4824 0.6036 0.8437 0.083 Uiso 1 1 calc R . .
C22' C -0.3681(6) 0.5146(16) 0.8456(6) 0.056(3) Uani 1 1 d . . .
H22' H -0.3874 0.4349 0.8085 0.067 Uiso 1 1 calc R . .
O1" O 0.2105(4) 0.6281(11) 0.4961(3) 0.059(2) Uani 1 1 d . . .
S1" S 0.20617(12) 0.8337(3) 0.73071(11) 0.0396(5) Uani 1 1 d . . .
C1" C 0.2500(7) 0.668(2) 0.5537(6) 0.086(5) Uani 1 1 d . . .
O2" O 0.3303(5) 0.6178(14) 0.5826(4) 0.076(2) Uani 1 1 d . . .
C2" C 0.2111(5) 0.7594(16) 0.6024(4) 0.048(2) Uani 1 1 d . . .
H2" H 0.2016 0.8836 0.5876 0.058 Uiso 1 1 calc R . .
C3" C 0.2668(5) 0.7567(15) 0.6784(4) 0.044(2) Uani 1 1 d . . .
H3"A H 0.3149 0.8331 0.6846 0.053 Uiso 1 1 calc R . .
H3"B H 0.2866 0.6372 0.6921 0.053 Uiso 1 1 calc R . .
C4" C 0.2785(5) 0.9492(12) 0.8060(4) 0.037(2) Uani 1 1 d . . .
C5" C 0.3412(5) 1.0544(12) 0.7826(4) 0.037(2) Uani 1 1 d . . .
C6" C 0.4242(5) 1.0420(13) 0.8163(5) 0.044(2) Uani 1 1 d . . .
H6" H 0.4440 0.9660 0.8546 0.053 Uiso 1 1 calc R . .
C7" C 0.4796(6) 1.1404(18) 0.7943(6) 0.067(3) Uani 1 1 d . . .
H7" H 0.5367 1.1324 0.8180 0.080 Uiso 1 1 calc R . .
C8" C 0.4515(7) 1.2464(16) 0.7395(7) 0.065(3) Uani 1 1 d . . .
H8" H 0.4888 1.3104 0.7233 0.078 Uiso 1 1 calc R . .
C9" C 0.3676(6) 1.2618(17) 0.7067(6) 0.063(3) Uani 1 1 d . . .
H9" H 0.3478 1.3426 0.6700 0.076 Uiso 1 1 calc R . .
C10" C 0.3139(6) 1.1640(14) 0.7261(5) 0.046(2) Uani 1 1 d . . .
H10" H 0.2571 1.1701 0.7010 0.056 Uiso 1 1 calc R . .
C11" C 0.3218(5) 0.8254(13) 0.8640(4) 0.0368(19) Uani 1 1 d . . .
C12" C 0.3510(6) 0.8887(16) 0.9327(5) 0.054(3) Uani 1 1 d . . .
H12" H 0.3385 1.0047 0.9417 0.065 Uiso 1 1 calc R . .
C13" C 0.3968(6) 0.7875(17) 0.9867(6) 0.061(3) Uani 1 1 d . . .
H13" H 0.4168 0.8346 1.0319 0.073 Uiso 1 1 calc R . .
C14" C 0.4136(7) 0.6183(17) 0.9749(6) 0.060(3) Uani 1 1 d . . .
H14" H 0.4443 0.5477 1.0123 0.072 Uiso 1 1 calc R . .
C15" C 0.3863(6) 0.5505(14) 0.9098(6) 0.059(3) Uani 1 1 d . . .
H15" H 0.3983 0.4330 0.9024 0.071 Uiso 1 1 calc R . .
C16" C 0.3402(6) 0.6540(13) 0.8529(6) 0.048(2) Uani 1 1 d . . .
H16" H 0.3222 0.6065 0.8077 0.058 Uiso 1 1 calc R . .
C17" C 0.2180(5) 1.0620(12) 0.8282(5) 0.040(2) Uani 1 1 d . . .
C18" C 0.1589(6) 0.9781(15) 0.8511(5) 0.048(2) Uani 1 1 d . . .
H18" H 0.1588 0.8550 0.8546 0.058 Uiso 1 1 calc R . .
C19" C 0.1012(6) 1.0745(15) 0.8685(5) 0.052(3) Uani 1 1 d . . .
H19" H 0.0613 1.0155 0.8833 0.062 Uiso 1 1 calc R . .
C20" C 0.0992(6) 1.2507(15) 0.8655(6) 0.055(3) Uani 1 1 d . . .
H20" H 0.0585 1.3134 0.8778 0.066 Uiso 1 1 calc R . .
C21" C 0.1588(6) 1.3407(16) 0.8436(5) 0.054(2) Uani 1 1 d . . .
H21" H 0.1588 1.4640 0.8413 0.065 Uiso 1 1 calc R . .
C22" C 0.2168(5) 1.2435(13) 0.8256(5) 0.045(2) Uani 1 1 d . . .
H22" H 0.2569 1.3022 0.8111 0.055 Uiso 1 1 calc R . .
O50 O 0.3957(10) 0.409(2) 0.5152(9) 0.0372(19) Uiso 0.33 1 d P A 1
C50 C 0.3786(15) 0.252(4) 0.5328(13) 0.0372(19) Uiso 0.33 1 d P A 1
C60 C 0.3727(15) 0.436(4) 0.4545(13) 0.0372(19) Uiso 0.33 1 d P B 2
O60 O 0.3771(10) 0.408(2) 0.3807(9) 0.0372(19) Uiso 0.33 1 d P B 2
O70 O 0.5144(10) 0.389(2) 0.4195(8) 0.0372(19) Uiso 0.33 1 d P C 3
C70 C 0.4642(14) 0.347(4) 0.3581(12) 0.0372(19) Uiso 0.33 1 d P C 3

loop_
_atom_site_aniso_label
_atom_site_aniso_U_11
_atom_site_aniso_U_22
_atom_site_aniso_U_33
_atom_site_aniso_U_23
_atom_site_aniso_U_13
_atom_site_aniso_U_12
N1 0.040(4) 0.030(4) 0.047(4) -0.005(3) 0.017(3) 0.001(3)
O1 0.043(4) 0.041(4) 0.084(5) -0.004(4) 0.023(3) 0.006(3)
C1 0.036(5) 0.035(6) 0.053(6) -0.014(4) 0.008(4) -0.008(4)
N2 0.034(4) 0.043(5) 0.034(4) -0.003(3) 0.011(3) -0.008(3)
O2 0.058(4) 0.040(4) 0.045(4) 0.003(3) 0.016(3) -0.015(3)
C2 0.040(4) 0.027(5) 0.045(5) -0.004(4) 0.017(4) -0.002(4)
O3 0.039(3) 0.049(4) 0.051(4) 0.001(3) 0.015(3) 0.001(3)
C3 0.046(5) 0.038(5) 0.040(5) -0.003(5) 0.016(4) 0.000(4)
O4 0.054(4) 0.035(4) 0.047(4) 0.002(3) 0.020(3) -0.003(3)
C4 0.050(5) 0.034(5) 0.046(5) -0.004(5) 0.009(4) -0.004(4)
C5 0.043(5) 0.028(5) 0.040(5) -0.004(4) 0.005(4) -0.001(4)
C6 0.046(5) 0.039(6) 0.035(5) -0.005(4) 0.015(4) -0.004(4)
C7 0.039(5) 0.044(6) 0.033(5) -0.004(4) 0.011(4) -0.001(4)
C8 0.039(5) 0.034(5) 0.038(5) -0.005(4) 0.016(4) -0.003(4)
C9 0.037(4) 0.029(5) 0.043(5) 0.001(4) 0.007(4) 0.001(4)
C10 0.039(5) 0.034(5) 0.043(5) -0.001(4) 0.012(4) -0.001(4)
C11 0.037(4) 0.027(5) 0.036(4) -0.005(4) 0.013(3) -0.001(4)
C12 0.053(5) 0.020(5) 0.039(5) -0.005(4) 0.017(4) 0.000(4)
C13 0.036(4) 0.040(5) 0.035(5) 0.000(4) 0.016(4) -0.002(4)
C14 0.037(4) 0.024(4) 0.036(4) -0.008(4) 0.009(3) -0.009(4)
O1' 0.093(6) 0.066(6) 0.073(6) -0.016(5) 0.019(5) -0.003(5)
S1' 0.0496(13) 0.0405(13) 0.0545(14) -0.0033(12) 0.0238(10) -0.0050(11)
C1' 0.043(5) 0.073(8) 0.062(7) -0.006(7) 0.012(4) -0.017(6)
O2' 0.038(4) 0.230(16) 0.122(8) 0.027(11) 0.018(5) -0.006(7)
C2' 0.035(4) 0.043(6) 0.065(6) -0.001(5) 0.018(4) -0.004(4)
C3' 0.037(5) 0.075(8) 0.065(6) -0.001(6) 0.024(4) 0.000(5)
C4' 0.041(5) 0.037(5) 0.046(5) 0.000(4) 0.015(4) -0.002(4)
C5' 0.048(5) 0.046(6) 0.042(5) 0.000(4) 0.022(4) 0.001(4)
C6' 0.041(5) 0.040(6) 0.056(6) -0.006(5) 0.021(4) -0.001(4)
C7' 0.045(5) 0.043(6) 0.043(5) -0.001(4) 0.018(4) -0.011(4)
C8' 0.065(6) 0.065(8) 0.037(5) 0.000(5) 0.013(4) -0.021(6)
C9' 0.068(6) 0.050(6) 0.057(6) 0.017(6) 0.024(5) 0.002(6)
C10' 0.059(6) 0.038(6) 0.066(7) 0.009(5) 0.029(5) 0.002(5)
C11' 0.049(5) 0.028(5) 0.053(5) 0.000(5) 0.025(4) 0.000(4)
C12' 0.046(5) 0.037(6) 0.053(6) -0.001(5) 0.020(4) -0.002(4)
C13' 0.054(5) 0.055(7) 0.047(5) 0.006(5) 0.020(4) 0.005(5)
C14' 0.080(7) 0.043(6) 0.062(7) 0.011(6) 0.024(6) 0.017(6)
C15' 0.066(7) 0.043(6) 0.065(7) 0.011(5) 0.020(5) -0.004(5)
C16' 0.055(6) 0.053(7) 0.063(7) 0.007(5) 0.017(5) -0.010(5)
C17' 0.045(5) 0.055(7) 0.047(5) 0.005(5) 0.024(4) 0.000(5)
C18' 0.044(5) 0.037(5) 0.062(6) -0.001(5) 0.024(4) -0.001(4)
C19' 0.069(7) 0.056(7) 0.060(6) 0.000(6) 0.032(5) 0.005(6)
C20' 0.062(7) 0.059(8) 0.072(7) -0.007(6) 0.038(6) 0.008(5)
C21' 0.051(6) 0.088(10) 0.080(8) -0.018(7) 0.036(5) 0.006(6)
C22' 0.044(5) 0.060(7) 0.066(7) -0.014(6) 0.021(5) -0.004(5)
O1" 0.053(4) 0.081(6) 0.041(4) -0.009(4) 0.014(3) -0.021(4)
S1" 0.0363(10) 0.0421(13) 0.0418(12) -0.0068(11) 0.0145(9) -0.0053(10)
C1" 0.050(6) 0.156(15) 0.051(7) -0.032(8) 0.017(5) -0.053(8)
O2" 0.060(5) 0.097(7) 0.072(5) 0.000(5) 0.022(4) -0.002(5)
C2" 0.051(5) 0.060(6) 0.037(5) -0.001(5) 0.018(4) -0.016(5)
C3" 0.032(4) 0.057(6) 0.045(5) -0.016(5) 0.016(4) -0.007(4)
C4" 0.038(4) 0.035(5) 0.035(5) -0.004(4) 0.008(4) -0.005(4)
C5" 0.039(5) 0.029(5) 0.044(5) 0.001(4) 0.016(4) 0.000(4)
C6" 0.039(5) 0.042(6) 0.046(5) 0.001(4) 0.009(4) -0.003(4)
C7" 0.039(5) 0.076(9) 0.077(8) 0.012(7) 0.007(5) -0.009(6)
C8" 0.060(6) 0.049(6) 0.095(9) 0.010(7) 0.036(6) -0.006(6)
C9" 0.057(6) 0.063(7) 0.072(7) 0.027(6) 0.024(5) -0.004(6)
C10" 0.042(5) 0.044(6) 0.056(6) 0.005(5) 0.020(4) 0.004(4)
C11" 0.036(4) 0.036(5) 0.044(5) 0.002(4) 0.021(4) 0.005(4)
C12" 0.059(6) 0.063(7) 0.037(5) 0.002(5) 0.010(4) -0.002(5)
C13" 0.056(6) 0.079(10) 0.046(6) 0.007(6) 0.013(5) 0.005(6)
C14" 0.059(6) 0.063(8) 0.057(7) 0.026(6) 0.016(5) -0.003(6)
C15" 0.054(6) 0.029(5) 0.089(9) 0.010(6) 0.017(6) -0.002(5)
C16" 0.051(5) 0.032(5) 0.062(6) 0.005(5) 0.019(5) 0.002(5)
C17" 0.038(5) 0.036(5) 0.044(5) -0.002(4) 0.012(4) -0.009(4)
C18" 0.049(5) 0.043(6) 0.057(6) -0.001(5) 0.023(5) 0.004(5)
C19" 0.055(6) 0.052(7) 0.054(6) -0.018(5) 0.026(5) -0.001(5)
C20" 0.053(6) 0.047(6) 0.067(7) -0.013(6) 0.023(5) 0.013(5)
C21" 0.068(6) 0.037(5) 0.064(6) -0.011(5) 0.031(5) 0.003(5)
C22" 0.040(5) 0.033(5) 0.070(6) -0.003(5) 0.025(4) -0.005(4)

loop_
_atom_type_symbol
_atom_type_description
_atom_type_scat_dispersion_real
_atom_type_scat_dispersion_imag
_atom_type_scat_source
C C 0.0033 0.0016 'International Tables Vol C Tables 4.2.6.8 and 6.1.1.4'
H H 0.0000 0.0000 'International Tables Vol C Tables 4.2.6.8 and 6.1.1.4'
N N 0.0061 0.0033 'International Tables Vol C Tables 4.2.6.8 and 6.1.1.4'
O O 0.0106 0.0060 'International Tables Vol C Tables 4.2.6.8 and 6.1.1.4'
S S 0.1246 0.1234 'International Tables Vol C Tables 4.2.6.8 and 6.1.1.4'

loop_
_geom_angle_atom_site_label_1
_geom_angle_atom_site_label_2
_geom_angle_atom_site_label_3
_geom_angle
C1 N1 C12 124.5(7)
C1 N1 C2' 117.1(7)
C12 N1 C2' 118.4(8)
O1 C1 N1 118.5(8)
O1 C1 C2 123.8(9)
N1 C1 C2 117.7(8)
C7 N2 C6 124.4(7)
C7 N2 C2" 118.0(8)
C6 N2 C2" 117.7(8)
C3 C2 C13 120.8(8)
C3 C2 C1 119.1(8)
C13 C2 C1 120.0(8)
C2 C3 C4 119.7(9)
C2 C3 H3 120.1
C4 C3 H3 120.1
C5 C4 C3 119.6(9)
C5 C4 H4 120.2
C3 C4 H4 120.2
C4 C5 C14 121.0(9)
C4 C5 C6 117.9(8)
C14 C5 C6 121.0(8)
O2 C6 N2 121.6(8)
O2 C6 C5 123.2(8)
N2 C6 C5 115.1(8)
O3 C7 N2 118.7(8)
O3 C7 C8 124.0(9)
N2 C7 C8 117.2(8)
C9 C8 C14 121.6(8)
C9 C8 C7 118.9(8)
C14 C8 C7 119.4(8)
C8 C9 C10 120.3(8)
C8 C9 H9 119.9
C10 C9 H9 119.9
C11 C10 C9 119.1(8)
C11 C10 H10 120.4
C9 C10 H10 120.4
C10 C11 C13 120.5(7)
C10 C11 C12 119.2(8)
C13 C11 C12 120.1(7)
O4 C12 N1 120.7(8)
O4 C12 C11 123.1(8)
N1 C12 C11 116.1(8)
C2 C13 C14 118.9(8)
C2 C13 C11 121.3(7)
C14 C13 C11 119.8(8)
C5 C14 C8 121.7(8)
C5 C14 C13 119.8(8)
C8 C14 C13 118.5(8)
C3' S1' C4' 103.5(5)
O1' C1' O2' 124.8(11)
O1' C1' C2' 119.4(9)
O2' C1' C2' 115.8(10)
N1 C2' C1' 110.1(8)
N1 C2' C3' 113.6(8)
C1' C2' C3' 113.6(8)
N1 C2' H2' 106.3
C1' C2' H2' 106.3
C3' C2' H2' 106.3
C2' C3' S1' 114.2(8)
C2' C3' H3'A 108.7
S1' C3' H3'A 108.7
C2' C3' H3'B 108.7
S1' C3' H3'B 108.7
H3'A C3' H3'B 107.6
C17' C4' C11' 106.2(7)
C17' C4' C5' 110.8(8)
C11' C4' C5' 114.7(7)
C17' C4' S1' 113.6(6)
C11' C4' S1' 102.9(6)
C5' C4' S1' 108.5(6)
C10' C5' C6' 118.1(9)
C10' C5' C4' 125.3(9)
C6' C5' C4' 116.6(9)
C7' C6' C5' 119.2(10)
C7' C6' H6' 120.4
C5' C6' H6' 120.4
C8' C7' C6' 120.7(10)
C8' C7' H7' 119.7
C6' C7' H7' 119.7
C9' C8' C7' 119.4(10)
C9' C8' H8' 120.3
C7' C8' H8' 120.3
C10' C9' C8' 120.8(12)
C10' C9' H9' 119.6
C8' C9' H9' 119.6
C5' C10' C9' 121.8(10)
C5' C10' H10' 119.1
C9' C10' H10' 119.1
C16' C11' C12' 118.1(9)
C16' C11' C4' 119.4(8)
C12' C11' C4' 122.3(8)
C13' C12' C11' 121.7(9)
C13' C12' H12' 119.1
C11' C12' H12' 119.1
C12' C13' C14' 119.2(10)
C12' C13' H13' 120.4
C14' C13' H13' 120.4
C15' C14' C13' 119.8(10)
C15' C14' H14' 120.1
C13' C14' H14' 120.1
C14' C15' C16' 120.2(10)
C14' C15' H15' 119.9
C16' C15' H15' 119.9
C15' C16' C11' 120.9(10)
C15' C16' H16' 119.6
C11' C16' H16' 119.6
C22' C17' C18' 117.8(9)
C22' C17' C4' 123.0(9)
C18' C17' C4' 119.1(8)
C19' C18' C17' 120.4(9)
C19' C18' H18' 119.8
C17' C18' H18' 119.8
C18' C19' C20' 122.0(11)
C18' C19' H19' 119.0
C20' C19' H19' 119.0
C21' C20' C19' 118.6(10)
C21' C20' H20' 120.7
C19' C20' H20' 120.7
C20' C21' C22' 120.6(10)
C20' C21' H21' 119.7
C22' C21' H21' 119.7
C17' C22' C21' 120.4(10)
C17' C22' H22' 119.8
C21' C22' H22' 119.8
C3" S1" C4" 106.5(4)
O1" C1" O2" 122.0(12)
O1" C1" C2" 121.7(11)
O2" C1" C2" 115.9(9)
N2 C2" C1" 109.4(9)
N2 C2" C3" 111.1(7)
C1" C2" C3" 112.7(9)
N2 C2" H2" 107.8
C1" C2" H2" 107.8
C3" C2" H2" 107.8
C2" C3" S1" 107.4(6)
C2" C3" H3"A 110.2
S1" C3" H3"A 110.2
C2" C3" H3"B 110.2
S1" C3" H3"B 110.2
H3"A C3" H3"B 108.5
C11" C4" C17" 109.5(7)
C11" C4" C5" 110.7(7)
C17" C4" C5" 113.9(7)
C11" C4" S1" 112.2(6)
C17" C4" S1" 100.2(5)
C5" C4" S1" 109.9(6)
C6" C5" C10" 118.7(8)
C6" C5" C4" 121.7(8)
C10" C5" C4" 119.6(7)
C5" C6" C7" 120.4(9)
C5" C6" H6" 119.8
C7" C6" H6" 119.8
C8" C7" C6" 119.7(9)
C8" C7" H7" 120.2
C6" C7" H7" 120.2
C7" C8" C9" 119.8(10)
C7" C8" H8" 120.1
C9" C8" H8" 120.1
C10" C9" C8" 121.0(10)
C10" C9" H9" 119.5
C8" C9" H9" 119.5
C9" C10" C5" 120.3(9)
C9" C10" H10" 119.8
C5" C10" H10" 119.8
C16" C11" C12" 117.4(9)
C16" C11" C4" 123.1(8)
C12" C11" C4" 119.3(9)
C13" C12" C11" 122.1(11)
C13" C12" H12" 118.9
C11" C12" H12" 118.9
C14" C13" C12" 119.6(11)
C14" C13" H13" 120.2
C12" C13" H13" 120.2
C15" C14" C13" 120.6(11)
C15" C14" H14" 119.7
C13" C14" H14" 119.7
C14" C15" C16" 120.8(11)
C14" C15" H15" 119.6
C16" C15" H15" 119.6
C11" C16" C15" 119.5(10)
C11" C16" H16" 120.3
C15" C16" H16" 120.3
C22" C17" C18" 117.9(9)
C22" C17" C4" 123.9(8)
C18" C17" C4" 118.2(9)
C19" C18" C17" 119.9(10)
C19" C18" H18" 120.0
C17" C18" H18" 120.0
C20" C19" C18" 122.5(11)
C20" C19" H19" 118.8
C18" C19" H19" 118.8
C19" C20" C21" 119.3(10)
C19" C20" H20" 120.3
C21" C20" H20" 120.3
C22" C21" C20" 118.2(11)
C22" C21" H21" 120.9
C20" C21" H21" 120.9
C21" C22" C17" 122.1(9)
C21" C22" H22" 118.9
C17" C22" H22" 118.9

loop_
_geom_bond_atom_site_label_1
_geom_bond_atom_site_label_2
_geom_bond_distance
N1 C1 1.392(13)
N1 C12 1.430(11)
N1 C2' 1.454(11)
O1 C1 1.211(11)
C1 C2 1.471(12)
N2 C7 1.403(13)
N2 C6 1.420(12)
N2 C2" 1.454(11)
O2 C6 1.201(11)
C2 C3 1.386(13)
C2 C13 1.403(12)
O3 C7 1.219(11)
C3 C4 1.414(13)
C3 H3 0.9500
O4 C12 1.195(11)
C4 C5 1.383(13)
C4 H4 0.9500
C5 C14 1.389(12)
C5 C6 1.500(12)
C7 C8 1.484(12)
C8 C9 1.374(13)
C8 C14 1.407(12)
C9 C10 1.418(12)
C9 H9 0.9500
C10 C11 1.392(12)
C10 H10 0.9500
C11 C13 1.416(13)
C11 C12 1.480(12)
C13 C14 1.414(11)
O1' C1' 1.262(13)
S1' C3' 1.794(11)
S1' C4' 1.853(10)
C1' O2' 1.283(14)
C1' C2' 1.528(14)
C2' C3' 1.531(14)
C2' H2' 1.0000
C3' H3'A 0.9900
C3' H3'B 0.9900
C4' C17' 1.540(13)
C4' C11' 1.547(14)
C4' C5' 1.549(13)
C5' C10' 1.361(15)
C5' C6' 1.427(13)
C6' C7' 1.380(13)
C6' H6' 0.9500
C7' C8' 1.379(16)
C7' H7' 0.9500
C8' C9' 1.365(15)
C8' H8' 0.9500
C9' C10' 1.365(14)
C9' H9' 0.9500
C10' H10' 0.9500
C11' C16' 1.381(14)
C11' C12' 1.385(13)
C12' C13' 1.370(14)
C12' H12' 0.9500
C13' C14' 1.391(16)
C13' H13' 0.9500
C14' C15' 1.372(16)
C14' H14' 0.9500
C15' C16' 1.379(15)
C15' H15' 0.9500
C16' H16' 0.9500
C17' C22' 1.382(14)
C17' C18' 1.398(14)
C18' C19' 1.372(14)
C18' H18' 0.9500
C19' C20' 1.389(16)
C19' H19' 0.9500
C20' C21' 1.346(16)
C20' H20' 0.9500
C21' C22' 1.431(14)
C21' H21' 0.9500
C22' H22' 0.9500
O1" C1" 1.197(12)
S1" C3" 1.819(8)
S1" C4" 1.869(9)
C1" O2" 1.375(15)
C1" C2" 1.540(17)
C2" C3" 1.546(13)
C2" H2" 1.0000
C3" H3"A 0.9900
C3" H3"B 0.9900
C4" C11" 1.520(13)
C4" C17" 1.533(13)
C4" C5" 1.544(12)
C5" C6" 1.379(12)
C5" C10" 1.387(13)
C6" C7" 1.399(14)
C6" H6" 0.9500
C7" C8" 1.346(17)
C7" H7" 0.9500
C8" C9" 1.391(15)
C8" H8" 0.9500
C9" C10" 1.347(14)
C9" H9" 0.9500
C10" H10" 0.9500
C11" C16" 1.392(14)
C11" C12" 1.420(14)
C12" C13" 1.377(15)
C12" H12" 0.9500
C13" C14" 1.372(19)
C13" H13" 0.9500
C14" C15" 1.368(17)
C14" H14" 0.9500
C15" C16" 1.426(15)
C15" H15" 0.9500
C16" H16" 0.9500
C17" C22" 1.398(14)
C17" C18" 1.407(13)
C18" C19" 1.375(13)
C18" H18" 0.9500
C19" C20" 1.358(16)
C19" H19" 0.9500
C20" C21" 1.425(16)
C20" H20" 0.9500
C21" C22" 1.389(13)
C21" H21" 0.9500
C22" H22" 0.9500
O50 C50 1.32(3)
C60 O60 1.55(3)
O70 C70 1.32(3)

loop_
_geom_torsion_atom_site_label_1
_geom_torsion_atom_site_label_2
_geom_torsion_atom_site_label_3
_geom_torsion_atom_site_label_4
_geom_torsion
C12 N1 C1 O1 -175.4(8)
C2' N1 C1 O1 2.5(13)
C12 N1 C1 C2 4.7(13)
C2' N1 C1 C2 -177.4(8)
O1 C1 C2 C3 -3.7(14)
N1 C1 C2 C3 176.2(8)
O1 C1 C2 C13 173.1(9)
N1 C1 C2 C13 -7.0(13)
C13 C2 C3 C4 0.3(13)
C1 C2 C3 C4 177.1(8)
C2 C3 C4 C5 -2.1(13)
C3 C4 C5 C14 2.0(13)
C3 C4 C5 C6 -174.2(8)
C7 N2 C6 O2 -171.4(8)
C2" N2 C6 O2 8.6(12)
C7 N2 C6 C5 12.1(12)
C2" N2 C6 C5 -167.9(7)
C4 C5 C6 O2 -3.7(13)
C14 C5 C6 O2 -179.9(8)
C4 C5 C6 N2 172.7(8)
C14 C5 C6 N2 -3.5(12)
C6 N2 C7 O3 168.1(8)
C2" N2 C7 O3 -11.9(12)
C6 N2 C7 C8 -13.4(12)
C2" N2 C7 C8 166.5(7)
O3 C7 C8 C9 5.3(13)
N2 C7 C8 C9 -173.0(8)
O3 C7 C8 C14 -175.8(8)
N2 C7 C8 C14 5.9(12)
C14 C8 C9 C10 -1.7(13)
C7 C8 C9 C10 177.1(8)
C8 C9 C10 C11 2.5(12)
C9 C10 C11 C13 -3.3(12)
C9 C10 C11 C12 -180.0(8)
C1 N1 C12 O4 -179.8(8)
C2' N1 C12 O4 2.3(12)
C1 N1 C12 C11 -0.1(12)
C2' N1 C12 C11 -178.0(7)
C10 C11 C12 O4 -6.0(13)
C13 C11 C12 O4 177.3(8)
C10 C11 C12 N1 174.2(7)
C13 C11 C12 N1 -2.5(11)
C3 C2 C13 C14 1.6(12)
C1 C2 C13 C14 -175.1(8)
C3 C2 C13 C11 -178.6(8)
C1 C2 C13 C11 4.7(13)
C10 C11 C13 C2 -176.6(8)
C12 C11 C13 C2 0.1(12)
C10 C11 C13 C14 3.2(12)
C12 C11 C13 C14 179.9(7)
C4 C5 C14 C8 -179.2(8)
C6 C5 C14 C8 -3.2(12)
C4 C5 C14 C13 0.0(12)
C6 C5 C14 C13 176.0(8)
C9 C8 C14 C5 -179.2(8)
C7 C8 C14 C5 2.0(12)
C9 C8 C14 C13 1.6(12)
C7 C8 C14 C13 -177.2(8)
C2 C13 C14 C5 -1.8(12)
C11 C13 C14 C5 178.4(8)
C2 C13 C14 C8 177.5(8)
C11 C13 C14 C8 -2.4(12)
C1 N1 C2' C1' 56.8(11)
C12 N1 C2' C1' -125.2(9)
C1 N1 C2' C3' -71.9(11)
C12 N1 C2' C3' 106.2(10)
O1' C1' C2' N1 27.2(16)
O2' C1' C2' N1 -150.4(13)
O1' C1' C2' C3' 155.8(12)
O2' C1' C2' C3' -21.8(17)
N1 C2' C3' S1' -84.4(10)
C1' C2' C3' S1' 148.8(8)
C4' S1' C3' C2' 138.1(7)
C3' S1' C4' C17' 69.6(7)
C3' S1' C4' C11' -176.0(6)
C3' S1' C4' C5' -54.0(7)
C17' C4' C5' C10' -0.2(14)
C11' C4' C5' C10' -120.5(11)
S1' C4' C5' C10' 125.1(10)
C17' C4' C5' C6' 178.5(8)
C11' C4' C5' C6' 58.2(11)
S1' C4' C5' C6' -56.2(10)
C10' C5' C6' C7' -0.2(15)
C4' C5' C6' C7' -179.0(8)
C5' C6' C7' C8' -0.3(14)
C6' C7' C8' C9' 0.5(15)
C7' C8' C9' C10' -0.3(16)
C6' C5' C10' C9' 0.4(17)
C4' C5' C10' C9' 179.1(9)
C8' C9' C10' C5' -0.1(17)
C17' C4' C11' C16' 62.5(11)
C5' C4' C11' C16' -174.7(9)
S1' C4' C11' C16' -57.1(10)
C17' C4' C11' C12' -112.8(9)
C5' C4' C11' C12' 10.0(13)
S1' C4' C11' C12' 127.6(8)
C16' C11' C12' C13' -0.6(14)
C4' C11' C12' C13' 174.7(9)
C11' C12' C13' C14' 1.1(15)
C12' C13' C14' C15' -0.8(16)
C13' C14' C15' C16' 0.0(17)
C14' C15' C16' C11' 0.5(17)
C12' C11' C16' C15' -0.2(15)
C4' C11' C16' C15' -175.7(10)
C11' C4' C17' C22' -121.5(10)
C5' C4' C17' C22' 113.2(11)
S1' C4' C17' C22' -9.1(13)
C11' C4' C17' C18' 54.0(11)
C5' C4' C17' C18' -71.2(11)
S1' C4' C17' C18' 166.4(8)
C22' C17' C18' C19' -3.9(15)
C4' C17' C18' C19' -179.6(9)
C17' C18' C19' C20' -0.4(17)
C18' C19' C20' C21' 3.3(18)
C19' C20' C21' C22' -1.8(19)
C18' C17' C22' C21' 5.3(17)
C4' C17' C22' C21' -179.2(11)
C20' C21' C22' C17' -2.5(19)
C7 N2 C2" C1" 61.9(11)
C6 N2 C2" C1" -118.1(11)
C7 N2 C2" C3" -63.2(11)
C6 N2 C2" C3" 116.8(9)
O1" C1" C2" N2 41.5(19)
O2" C1" C2" N2 -132.0(11)
O1" C1" C2" C3" 165.6(13)
O2" C1" C2" C3" -7.9(17)
N2 C2" C3" S1" -46.8(11)
C1" C2" C3" S1" -170.0(9)
C4" S1" C3" C2" -147.9(7)
C3" S1" C4" C11" -84.7(7)
C3" S1" C4" C17" 159.2(6)
C3" S1" C4" C5" 39.0(7)
C11" C4" C5" C6" -5.2(12)
C17" C4" C5" C6" 118.7(10)
S1" C4" C5" C6" -129.8(8)
C11" C4" C5" C10" 174.5(8)
C17" C4" C5" C10" -61.6(11)
S1" C4" C5" C10" 49.9(10)
C10" C5" C6" C7" 1.1(15)
C4" C5" C6" C7" -179.3(10)
C5" C6" C7" C8" -0.8(18)
C6" C7" C8" C9" 2(2)
C7" C8" C9" C10" -4(2)
C8" C9" C10" C5" 4.6(18)
C6" C5" C10" C9" -3.0(15)
C4" C5" C10" C9" 177.3(10)
C17" C4" C11" C16" 141.2(8)
C5" C4" C11" C16" -92.4(10)
S1" C4" C11" C16" 30.8(10)
C17" C4" C11" C12" -44.0(10)
C5" C4" C11" C12" 82.5(9)
S1" C4" C11" C12" -154.3(7)
C16" C11" C12" C13" 0.9(14)
C4" C11" C12" C13" -174.2(9)
C11" C12" C13" C14" -1.7(16)
C12" C13" C14" C15" 1.2(16)
C13" C14" C15" C16" 0.1(16)
C12" C11" C16" C15" 0.4(13)
C4" C11" C16" C15" 175.4(8)
C14" C15" C16" C11" -0.9(15)
C11" C4" C17" C22" 126.7(10)
C5" C4" C17" C22" 2.1(13)
S1" C4" C17" C22" -115.2(9)
C11" C4" C17" C18" -54.7(10)
C5" C4" C17" C18" -179.3(8)
S1" C4" C17" C18" 63.3(9)
C22" C17" C18" C19" 1.6(15)
C4" C17" C18" C19" -177.1(9)
C17" C18" C19" C20" -0.9(17)
C18" C19" C20" C21" -0.1(18)
C19" C20" C21" C22" 0.4(16)
C20" C21" C22" C17" 0.3(16)
C18" C17" C22" C21" -1.2(16)
C4" C17" C22" C21" 177.3(8)
